data_7102167
loop_
_publ_author_name
'Montiel-Palma, Virginia'
'Mu\~noz-Hern\'andez, Miguel A'
'Ayed, Tahra'
'Barthelat, Jean-Claude'
'Grellier, Mary'
'Vendier, Laure'
'Sabo-Etienne, Sylviane'

_publ_section_title
;
 Agostic Si-H bond coordination assists C-H bond activation at
 ruthenium in bis(phosphinobenzylsilane) complexes.
;
_journal_issue 38
_journal_name_full 'Chemical communications (Cambridge, England)'
_journal_page_first 3963
_journal_page_last 3965
_journal_paper_doi 10.1039/b709408f
_journal_year 2007
_chemical_compound_source 'synthesis as described'
_chemical_formula_moiety 'C42 H44 P2 Ru1 Si2'
_chemical_formula_sum 'C42 H44 P2 Ru Si2'
_chemical_formula_weight 767.96
_chemical_name_systematic
;
?
;
_space_group_IT_number 14
_symmetry_cell_setting monoclinic
_symmetry_Int_Tables_number 14
_symmetry_space_group_name_Hall '-P 2ybc'
_symmetry_space_group_name_H-M 'P 1 21/c 1'
_atom_sites_solution_hydrogens geom
_atom_sites_solution_primary direct
_atom_sites_solution_secondary difmap
_cell_angle_alpha 90
_cell_angle_beta 115.559(8)
_cell_angle_gamma 90
_cell_formula_units_Z 4
_cell_length_a 19.0896(16)
_cell_length_b 11.1892(10)
_cell_length_c 19.3721(16)
_cell_measurement_reflns_used 3225
_cell_measurement_temperature 180
_cell_measurement_theta_max 32.0809
_cell_measurement_theta_min 2.9517
_cell_measurement_wavelength 0.71073
_cell_volume 3732.9(6)
_computing_cell_refinement 'CrysAlis RED, Oxford Diffraction Ltd.'
_computing_data_collection 'CrysAlis CCD, Oxford Diffraction Ltd.'
_computing_data_reduction 'CrysAlis RED, Oxford Diffraction Ltd.'
_computing_molecular_graphics 'Ortep-3 for Windows (Farrugia, 1997)'
_computing_publication_material 'WinGX publication routines (Farrugia, 1999)'
_computing_structure_refinement 'SHELXL-97 (Sheldrick, 1997)'
_computing_structure_solution 'SIR92 (Giacovazzo et al, 1993)'
_diffrn_ambient_temperature 100
_diffrn_measured_fraction_theta_full 0.998
_diffrn_measured_fraction_theta_max 0.998
_diffrn_measurement_device 'Stoe IPDS'
_diffrn_measurement_method \f
_diffrn_radiation_monochromator graphite
_diffrn_radiation_source 'fine-focus sealed tube'
_diffrn_radiation_type MoK\a
_diffrn_radiation_wavelength 0.71073
_diffrn_reflns_av_R_equivalents 0.0895
_diffrn_reflns_av_unetI/netI 0.1431
_diffrn_reflns_limit_h_max 23
_diffrn_reflns_limit_h_min -23
_diffrn_reflns_limit_k_max 13
_diffrn_reflns_limit_k_min -13
_diffrn_reflns_limit_l_max 20
_diffrn_reflns_limit_l_min -24
_diffrn_reflns_number 27171
_diffrn_reflns_theta_full 26.37
_diffrn_reflns_theta_max 26.37
_diffrn_reflns_theta_min 2.99
_diffrn_standards_decay_% 0.1
_diffrn_standards_interval_time 4
_diffrn_standards_number 200
_exptl_absorpt_coefficient_mu 0.599
_exptl_absorpt_correction_T_max 0.9378
_exptl_absorpt_correction_T_min 0.8532
_exptl_absorpt_correction_type multi-scan
_exptl_absorpt_process_details
;
[c.f. r.h. blessing, acta cryst. (1995), a51, 33-38]
;
_exptl_crystal_colour 'light yellow'
_exptl_crystal_density_diffrn 1.366
_exptl_crystal_density_method 'not measured'
_exptl_crystal_description parallelepiped
_exptl_crystal_F_000 1592
_exptl_crystal_size_max 0.2
_exptl_crystal_size_mid 0.1
_exptl_crystal_size_min 0.1
_refine_diff_density_max 1.007
_refine_diff_density_min -0.532
_refine_diff_density_rms 0.1
_refine_ls_extinction_method none
_refine_ls_goodness_of_fit_ref 0.835
_refine_ls_hydrogen_treatment mixed
_refine_ls_matrix_type full
_refine_ls_number_parameters 434
_refine_ls_number_reflns 7605
_refine_ls_number_restraints 6
_refine_ls_restrained_S_all 0.836
_refine_ls_R_factor_all 0.0998
_refine_ls_R_factor_gt 0.0457
_refine_ls_shift/su_max 0.001
_refine_ls_shift/su_mean 0
_refine_ls_structure_factor_coef Fsqd
_refine_ls_weighting_details 'calc w=1/[\s^2^(Fo^2^)+(0.0190P)^2^+0.0000P] where P=(Fo^2^+2Fc^2^)/3'
_refine_ls_weighting_scheme calc
_refine_ls_wR_factor_gt 0.0716
_refine_ls_wR_factor_ref 0.0844
_reflns_number_gt 4310
_reflns_number_total 7605
_reflns_threshold_expression >2sigma(I)
_cod_data_source_file b709408f.txt
_cod_data_source_block 1
_cod_database_code 7102167

loop_
_symmetry_equiv_pos_as_xyz
'x, y, z'
'-x, y+1/2, -z+1/2'
'-x, -y, -z'
'x, -y-1/2, z-1/2'

loop_
_atom_site_label
_atom_site_type_symbol
_atom_site_fract_x
_atom_site_fract_y
_atom_site_fract_z
_atom_site_U_iso_or_equiv
_atom_site_adp_type
_atom_site_occupancy
_atom_site_symmetry_multiplicity
_atom_site_calc_flag
_atom_site_refinement_flags
_atom_site_disorder_assembly
_atom_site_disorder_group
C1 C 0.1300(2) 0.1808(4) 0.4916(2) 0.0178(10) Uani 1 1 d . . .
C2 C 0.0631(3) 0.1164(4) 0.4723(2) 0.0235(11) Uani 1 1 d . . .
H2 H 0.0641 0.0476 0.4996 0.028 Uiso 1 1 calc R . .
C3 C -0.0052(3) 0.1521(4) 0.4134(3) 0.0302(12) Uani 1 1 d . . .
H3 H -0.0496 0.1058 0.4 0.036 Uiso 1 1 calc R . .
C4 C -0.0086(3) 0.2565(5) 0.3735(3) 0.0340(13) Uani 1 1 d . . .
H4 H -0.0554 0.2813 0.3345 0.041 Uiso 1 1 calc R . .
C5 C 0.0572(3) 0.3228(5) 0.3917(3) 0.0357(13) Uani 1 1 d . . .
H5 H 0.0558 0.3921 0.3647 0.043 Uiso 1 1 calc R . .
C6 C 0.1257(3) 0.2854(4) 0.4508(3) 0.0287(12) Uani 1 1 d . . .
H6 H 0.1702 0.3312 0.4637 0.034 Uiso 1 1 calc R . .
C7 C 0.2832(2) 0.2498(4) 0.5926(2) 0.0182(10) Uani 1 1 d D . .
C8 C 0.3372(3) 0.2658(4) 0.5647(3) 0.0275(12) Uani 1 1 d . . .
H8 H 0.341 0.2101 0.5308 0.033 Uiso 1 1 calc R . .
C9 C 0.3856(3) 0.3621(4) 0.5857(3) 0.0292(12) Uani 1 1 d . . .
H9 H 0.4229 0.37 0.5672 0.035 Uiso 1 1 calc R B .
C10 C 0.3802(3) 0.4476(5) 0.6339(3) 0.0377(13) Uani 1 1 d D B .
H10 H 0.4177 0.507 0.6532 0.045 Uiso 1 1 calc R A 1
C11A C 0.3184(4) 0.4451(9) 0.6537(5) 0.032(2) Uani 0.63 1 d PD B 1
H11A H 0.3087 0.5089 0.6791 0.038 Uiso 0.63 1 calc PR B 1
C12A C 0.2721(6) 0.3447(7) 0.6343(5) 0.032(2) Uani 0.63 1 d PD B 1
H12A H 0.232 0.3395 0.6493 0.038 Uiso 0.63 1 calc PR B 1
C11B C 0.3413(9) 0.4094(14) 0.6786(10) 0.032(2) Uani 0.37 1 d PD B 2
H11B H 0.3506 0.4497 0.7237 0.038 Uiso 0.37 1 calc PR B 2
C12B C 0.2904(11) 0.3143(15) 0.6565(9) 0.032(2) Uani 0.37 1 d PD B 2
H12B H 0.2619 0.2942 0.6835 0.038 Uiso 0.37 1 calc PR B 2
C13 C 0.2011(2) 0.0739(4) 0.6431(2) 0.0169(10) Uani 1 1 d . . .
C14 C 0.1583(2) 0.1420(4) 0.6710(2) 0.0250(11) Uani 1 1 d . B .
H14 H 0.1386 0.2156 0.6488 0.03 Uiso 1 1 calc R . .
C15 C 0.1444(3) 0.1011(4) 0.7323(3) 0.0251(12) Uani 1 1 d . . .
H15 H 0.1162 0.1477 0.7512 0.03 Uiso 1 1 calc R B .
C16 C 0.1725(3) -0.0072(4) 0.7641(3) 0.0292(12) Uani 1 1 d . B .
H16 H 0.1636 -0.0343 0.805 0.035 Uiso 1 1 calc R . .
C17 C 0.2139(2) -0.0771(4) 0.7361(2) 0.0224(11) Uani 1 1 d . . .
H17 H 0.2325 -0.151 0.7585 0.027 Uiso 1 1 calc R B .
C18 C 0.2287(2) -0.0392(4) 0.6743(2) 0.0210(11) Uani 1 1 d . B .
C19 C 0.2742(2) -0.1133(4) 0.6437(2) 0.0169(10) Uani 1 1 d . . .
H19 H 0.2678 -0.1994 0.6483 0.02 Uiso 1 1 calc R B .
C20 C 0.4171(2) 0.0545(4) 0.7176(2) 0.0273(11) Uani 1 1 d . . .
H20A H 0.4418 0.0283 0.7699 0.041 Uiso 1 1 calc R B .
H20B H 0.3794 0.1148 0.7122 0.041 Uiso 1 1 calc R . .
H20C H 0.4555 0.087 0.7032 0.041 Uiso 1 1 calc R . .
C21 C 0.4405(3) -0.1940(4) 0.6737(3) 0.0318(13) Uani 1 1 d . . .
H21A H 0.4142 -0.2672 0.6515 0.048 Uiso 1 1 calc R B .
H21B H 0.4698 -0.2041 0.7279 0.048 Uiso 1 1 calc R . .
H21C H 0.475 -0.1732 0.6512 0.048 Uiso 1 1 calc R . .
C22 C 0.1364(3) -0.3205(4) 0.5204(3) 0.0351(14) Uani 1 1 d . . .
H22A H 0.1685 -0.3144 0.5744 0.053 Uiso 1 1 calc R . .
H22B H 0.1323 -0.4028 0.5051 0.053 Uiso 1 1 calc R . .
H22C H 0.0857 -0.2897 0.5089 0.053 Uiso 1 1 calc R . .
C23 C 0.1158(3) -0.2455(4) 0.3625(2) 0.0315(12) Uani 1 1 d . . .
H23A H 0.0976 -0.3263 0.3505 0.047 Uiso 1 1 calc R . .
H23B H 0.1444 -0.2239 0.334 0.047 Uiso 1 1 calc R . .
H23C H 0.0722 -0.1928 0.3492 0.047 Uiso 1 1 calc R . .
C24 C 0.2827(2) -0.2458(4) 0.4982(2) 0.0208(11) Uani 1 1 d . . .
H24 H 0.3081 -0.2962 0.5437 0.025 Uiso 1 1 calc R B .
C25 C 0.3200(2) -0.2535(4) 0.4453(2) 0.0164(10) Uani 1 1 d . B .
C26 C 0.3583(2) -0.3570(4) 0.4408(2) 0.0217(11) Uani 1 1 d . . .
H26 H 0.3581 -0.4236 0.4695 0.026 Uiso 1 1 calc R B .
C27 C 0.3966(2) -0.3623(4) 0.3943(2) 0.0220(11) Uani 1 1 d . B .
H27 H 0.4221 -0.4321 0.3922 0.026 Uiso 1 1 calc R . .
C28 C 0.3972(2) -0.2636(4) 0.3505(2) 0.0214(11) Uani 1 1 d . . .
H28 H 0.4237 -0.2671 0.3199 0.026 Uiso 1 1 calc R B .
C29 C 0.3586(2) -0.1616(4) 0.3526(2) 0.0194(11) Uani 1 1 d . B .
H29 H 0.3586 -0.0961 0.323 0.023 Uiso 1 1 calc R . .
C30 C 0.3195(2) -0.1552(4) 0.3987(2) 0.0143(10) Uani 1 1 d . . .
C31 C 0.3329(2) 0.0998(4) 0.4070(2) 0.0142(10) Uani 1 1 d . . .
C32 C 0.4118(2) 0.0947(4) 0.4544(2) 0.0164(10) Uani 1 1 d . B .
H32 H 0.4329 0.0277 0.4848 0.02 Uiso 1 1 calc R . .
C33 C 0.4587(2) 0.1884(4) 0.4562(2) 0.0210(11) Uani 1 1 d . . .
H33 H 0.5117 0.1836 0.4875 0.025 Uiso 1 1 calc R B .
C34 C 0.4293(3) 0.2894(4) 0.4129(2) 0.0216(11) Uani 1 1 d . B .
H34 H 0.4621 0.3524 0.4154 0.026 Uiso 1 1 calc R . .
C35 C 0.3516(3) 0.2968(4) 0.3662(3) 0.0227(11) Uani 1 1 d . . .
H35 H 0.3311 0.3644 0.3362 0.027 Uiso 1 1 calc R B .
C36 C 0.3040(2) 0.2032(4) 0.3641(2) 0.0206(11) Uani 1 1 d . B .
H36 H 0.251 0.2092 0.3331 0.025 Uiso 1 1 calc R . .
C37 C 0.1878(2) 0.0033(4) 0.3178(2) 0.0161(10) Uani 1 1 d . . .
C38 C 0.1881(3) -0.0173(4) 0.2468(2) 0.0230(11) Uani 1 1 d . B .
H38 H 0.2311 -0.0542 0.2453 0.028 Uiso 1 1 calc R . .
C39 C 0.1270(3) 0.0149(4) 0.1788(3) 0.0283(12) Uani 1 1 d . . .
H39 H 0.1289 0.0008 0.1323 0.034 Uiso 1 1 calc R B .
C40 C 0.0639(2) 0.0678(4) 0.1811(2) 0.0265(11) Uani 1 1 d . B .
H40 H 0.0224 0.0914 0.136 0.032 Uiso 1 1 calc R . .
C41 C 0.0614(3) 0.0866(4) 0.2515(3) 0.0286(12) Uani 1 1 d . . .
H41 H 0.0177 0.1214 0.2528 0.034 Uiso 1 1 calc R B .
C42 C 0.1232(2) 0.0540(4) 0.3191(2) 0.0241(11) Uani 1 1 d . B .
H42 H 0.1209 0.0665 0.3655 0.029 Uiso 1 1 calc R . .
Si1 Si 0.36854(7) -0.07380(12) 0.65508(7) 0.0204(3) Uani 1 1 d . B .
Si2 Si 0.18058(8) -0.23285(11) 0.46775(8) 0.0227(3) Uani 1 1 d . B .
P1 P 0.22092(7) 0.11688(10) 0.56065(6) 0.0173(3) Uani 1 1 d . B .
P2 P 0.27170(6) -0.02109(10) 0.41158(6) 0.0149(3) Uani 1 1 d . B .
Ru1 Ru 0.26112(2) -0.05880(3) 0.52626(2) 0.01569(10) Uani 1 1 d . B .
H100 H 0.163(2) -0.082(3) 0.479(2) 0.028 Uiso 1 1 d . . .
H101 H 0.356(2) -0.024(3) 0.570(2) 0.026 Uiso 1 1 d . . .

loop_
_atom_site_aniso_label
_atom_site_aniso_U_11
_atom_site_aniso_U_22
_atom_site_aniso_U_33
_atom_site_aniso_U_23
_atom_site_aniso_U_13
_atom_site_aniso_U_12
C1 0.020(3) 0.023(3) 0.015(2) -0.001(2) 0.012(2) 0.003(2)
C2 0.022(3) 0.028(3) 0.024(3) 0.003(2) 0.013(2) 0.003(2)
C3 0.021(3) 0.041(3) 0.029(3) -0.002(3) 0.011(2) 0.005(3)
C4 0.019(3) 0.047(4) 0.032(3) 0.001(3) 0.007(2) 0.017(3)
C5 0.035(3) 0.036(3) 0.034(3) 0.015(3) 0.013(3) 0.017(3)
C6 0.025(3) 0.023(3) 0.037(3) 0.004(2) 0.012(3) 0.005(2)
C7 0.022(3) 0.013(2) 0.023(3) 0.002(2) 0.013(2) 0.000(2)
C8 0.041(3) 0.014(3) 0.036(3) -0.009(2) 0.025(3) -0.008(2)
C9 0.032(3) 0.029(3) 0.031(3) -0.009(2) 0.019(3) -0.006(2)
C10 0.032(3) 0.028(3) 0.053(4) -0.014(3) 0.018(3) -0.010(3)
C11A 0.031(5) 0.021(5) 0.052(5) -0.017(4) 0.027(5) -0.002(3)
C12A 0.031(5) 0.021(5) 0.052(5) -0.017(4) 0.027(5) -0.002(3)
C11B 0.031(5) 0.021(5) 0.052(5) -0.017(4) 0.027(5) -0.002(3)
C12B 0.031(5) 0.021(5) 0.052(5) -0.017(4) 0.027(5) -0.002(3)
C13 0.019(2) 0.017(3) 0.018(2) 0.001(2) 0.012(2) 0.003(2)
C14 0.025(3) 0.025(3) 0.027(3) 0.001(2) 0.012(2) 0.005(2)
C15 0.033(3) 0.025(3) 0.030(3) -0.005(2) 0.025(2) -0.002(2)
C16 0.036(3) 0.032(3) 0.029(3) -0.001(2) 0.024(3) -0.008(3)
C17 0.020(3) 0.026(3) 0.022(3) 0.005(2) 0.010(2) 0.002(2)
C18 0.015(2) 0.029(3) 0.020(3) -0.006(2) 0.008(2) -0.008(2)
C19 0.023(3) 0.010(2) 0.017(2) 0.007(2) 0.009(2) 0.007(2)
C20 0.016(2) 0.041(3) 0.021(3) -0.006(3) 0.005(2) -0.003(2)
C21 0.026(3) 0.043(3) 0.026(3) 0.005(3) 0.011(2) 0.014(2)
C22 0.038(3) 0.034(3) 0.044(4) -0.011(3) 0.027(3) -0.011(3)
C23 0.024(3) 0.035(3) 0.035(3) -0.009(3) 0.012(2) -0.009(2)
C24 0.024(3) 0.015(3) 0.022(3) -0.002(2) 0.009(2) 0.002(2)
C25 0.011(2) 0.018(3) 0.020(3) -0.004(2) 0.007(2) -0.001(2)
C26 0.020(3) 0.016(3) 0.029(3) -0.002(2) 0.010(2) -0.002(2)
C27 0.022(3) 0.018(3) 0.026(3) -0.007(2) 0.011(2) 0.008(2)
C28 0.018(3) 0.030(3) 0.020(3) -0.001(2) 0.012(2) 0.003(2)
C29 0.019(3) 0.021(3) 0.018(3) 0.004(2) 0.008(2) 0.002(2)
C30 0.010(2) 0.017(2) 0.014(2) -0.003(2) 0.0032(19) -0.0004(19)
C31 0.018(2) 0.015(2) 0.013(2) -0.0012(19) 0.010(2) 0.0032(19)
C32 0.015(2) 0.015(3) 0.020(2) 0.0064(19) 0.008(2) 0.0032(19)
C33 0.012(2) 0.025(3) 0.023(3) 0.002(2) 0.005(2) -0.002(2)
C34 0.019(3) 0.017(3) 0.030(3) 0.001(2) 0.012(2) -0.008(2)
C35 0.027(3) 0.016(3) 0.026(3) 0.008(2) 0.012(2) 0.002(2)
C36 0.013(2) 0.026(3) 0.022(3) 0.006(2) 0.007(2) 0.003(2)
C37 0.018(2) 0.014(2) 0.017(2) 0.004(2) 0.008(2) 0.002(2)
C38 0.022(3) 0.026(3) 0.018(3) 0.000(2) 0.006(2) 0.005(2)
C39 0.034(3) 0.031(3) 0.020(3) -0.006(2) 0.012(2) -0.002(2)
C40 0.020(3) 0.024(3) 0.025(3) 0.001(2) 0.000(2) 0.004(2)
C41 0.017(3) 0.039(3) 0.028(3) 0.003(2) 0.008(2) 0.011(2)
C42 0.023(3) 0.029(3) 0.018(3) -0.001(2) 0.007(2) 0.005(2)
Si1 0.0183(7) 0.0268(8) 0.0167(7) 0.0022(6) 0.0080(6) 0.0047(6)
Si2 0.0240(8) 0.0209(8) 0.0279(8) -0.0030(6) 0.0157(6) -0.0047(6)
P1 0.0175(7) 0.0176(7) 0.0193(7) -0.0001(5) 0.0104(5) 0.0013(5)
P2 0.0140(6) 0.0175(7) 0.0144(6) 0.0005(5) 0.0072(5) 0.0004(5)
Ru1 0.01627(19) 0.01616(19) 0.01623(19) 0.00047(19) 0.00850(15) 0.00116(18)

loop_
_atom_type_symbol
_atom_type_description
_atom_type_scat_dispersion_real
_atom_type_scat_dispersion_imag
_atom_type_scat_source
C C 0.0033 0.0016 'International Tables Vol C Tables 4.2.6.8 and 6.1.1.4'
H H 0 0 'International Tables Vol C Tables 4.2.6.8 and 6.1.1.4'
Si Si 0.0817 0.0704 'International Tables Vol C Tables 4.2.6.8 and 6.1.1.4'
P P 0.1023 0.0942 'International Tables Vol C Tables 4.2.6.8 and 6.1.1.4'
Ru Ru -1.2594 0.8363 'International Tables Vol C Tables 4.2.6.8 and 6.1.1.4'

loop_
_geom_angle_atom_site_label_1
_geom_angle_atom_site_label_2
_geom_angle_atom_site_label_3
_geom_angle
C2 C1 C6 117.8(4)
C2 C1 P1 118.3(3)
C6 C1 P1 123.4(3)
C1 C2 C3 120.9(4)
C1 C2 H2 119.6
C3 C2 H2 119.6
C2 C3 C4 120.6(5)
C2 C3 H3 119.7
C4 C3 H3 119.7
C5 C4 C3 119.7(5)
C5 C4 H4 120.1
C3 C4 H4 120.1
C4 C5 C6 119.1(5)
C4 C5 H5 120.5
C6 C5 H5 120.5
C5 C6 C1 121.8(5)
C5 C6 H6 119.1
C1 C6 H6 119.1
C8 C7 C12B 118.9(9)
C8 C7 C12A 117.1(6)
C8 C7 P1 117.5(3)
C12B C7 P1 121.4(8)
C12A C7 P1 124.7(5)
C9 C8 C7 121.0(4)
C9 C8 H8 119.5
C7 C8 H8 119.5
C8 C9 C10 121.0(4)
C8 C9 H9 119.5
C10 C9 H9 119.5
C9 C10 C11A 119.8(6)
C9 C10 C11B 114.6(8)
C9 C10 H10 120.1
C11A C10 H10 120.1
C11B C10 H10 118.8
C12A C11A C10 117.5(8)
C12A C11A H11A 121.2
C10 C11A H11A 121.2
C11A C12A C7 122.3(9)
C11A C12A H12A 118.8
C7 C12A H12A 118.8
C12B C11B C10 121.7(15)
C12B C11B H11B 119.2
C10 C11B H11B 119.2
C11B C12B C7 117.5(15)
C11B C12B H12B 121.2
C7 C12B H12B 121.2
C14 C13 C18 120.1(4)
C14 C13 P1 124.5(3)
C18 C13 P1 115.3(3)
C13 C14 C15 120.7(4)
C13 C14 H14 119.6
C15 C14 H14 119.6
C16 C15 C14 119.5(4)
C16 C15 H15 120.2
C14 C15 H15 120.2
C15 C16 C17 120.6(4)
C15 C16 H16 119.7
C17 C16 H16 119.7
C16 C17 C18 121.5(4)
C16 C17 H17 119.3
C18 C17 H17 119.3
C13 C18 C17 117.5(4)
C13 C18 C19 120.2(4)
C17 C18 C19 122.2(4)
C18 C19 Si1 123.0(3)
C18 C19 Ru1 114.7(3)
Si1 C19 Ru1 73.93(14)
C18 C19 H19 113.1
Si1 C19 H19 113.1
Ru1 C19 H19 113.1
Si1 C20 H20A 109.5
Si1 C20 H20B 109.5
H20A C20 H20B 109.5
Si1 C20 H20C 109.5
H20A C20 H20C 109.5
H20B C20 H20C 109.5
Si1 C21 H21A 109.5
Si1 C21 H21B 109.5
H21A C21 H21B 109.5
Si1 C21 H21C 109.5
H21A C21 H21C 109.5
H21B C21 H21C 109.5
Si2 C22 H22A 109.5
Si2 C22 H22B 109.5
H22A C22 H22B 109.5
Si2 C22 H22C 109.5
H22A C22 H22C 109.5
H22B C22 H22C 109.5
Si2 C23 H23A 109.5
Si2 C23 H23B 109.5
H23A C23 H23B 109.5
Si2 C23 H23C 109.5
H23A C23 H23C 109.5
H23B C23 H23C 109.5
C25 C24 Si2 124.0(3)
C25 C24 Ru1 114.5(3)
Si2 C24 Ru1 73.47(15)
C25 C24 H24 112.9
Si2 C24 H24 112.9
Ru1 C24 H24 112.9
C26 C25 C30 117.8(4)
C26 C25 C24 120.9(4)
C30 C25 C24 121.4(4)
C27 C26 C25 121.0(4)
C27 C26 H26 119.5
C25 C26 H26 119.5
C26 C27 C28 120.4(4)
C26 C27 H27 119.8
C28 C27 H27 119.8
C29 C28 C27 119.7(4)
C29 C28 H28 120.1
C27 C28 H28 120.1
C28 C29 C30 120.5(4)
C28 C29 H29 119.8
C30 C29 H29 119.8
C29 C30 C25 120.6(4)
C29 C30 P2 124.5(3)
C25 C30 P2 114.6(3)
C32 C31 C36 117.9(4)
C32 C31 P2 118.4(3)
C36 C31 P2 123.5(3)
C33 C32 C31 119.8(4)
C33 C32 H32 120.1
C31 C32 H32 120.1
C32 C33 C34 121.6(4)
C32 C33 H33 119.2
C34 C33 H33 119.2
C35 C34 C33 119.6(4)
C35 C34 H34 120.2
C33 C34 H34 120.2
C34 C35 C36 119.2(4)
C34 C35 H35 120.4
C36 C35 H35 120.4
C35 C36 C31 121.9(4)
C35 C36 H36 119
C31 C36 H36 119
C42 C37 C38 118.2(4)
C42 C37 P2 116.7(3)
C38 C37 P2 124.9(3)
C39 C38 C37 122.5(4)
C39 C38 H38 118.8
C37 C38 H38 118.8
C40 C39 C38 118.6(4)
C40 C39 H39 120.7
C38 C39 H39 120.7
C39 C40 C41 120.0(4)
C39 C40 H40 120
C41 C40 H40 120
C42 C41 C40 120.6(4)
C42 C41 H41 119.7
C40 C41 H41 119.7
C37 C42 C41 120.1(4)
C37 C42 H42 120
C41 C42 H42 120
H101 Si1 C19 104.9(13)
H101 Si1 C21 102.4(12)
C19 Si1 C21 118.3(2)
H101 Si1 C20 102.0(13)
C19 Si1 C20 118.06(19)
C21 Si1 C20 108.5(2)
C19 Si1 Ru1 62.18(13)
C21 Si1 Ru1 118.22(15)
C20 Si1 Ru1 125.11(15)
C19 Si1 H101 104.9(13)
C21 Si1 H101 102.4(12)
C20 Si1 H101 102.0(13)
H100 Si2 C24 106.1(12)
H100 Si2 C22 106.5(11)
C24 Si2 C22 117.7(2)
H100 Si2 C23 97.9(12)
C24 Si2 C23 117.8(2)
C22 Si2 C23 108.3(2)
C24 Si2 Ru1 61.99(14)
C22 Si2 Ru1 120.73(15)
C23 Si2 Ru1 123.57(15)
C24 Si2 H100 106.1(12)
C22 Si2 H100 106.5(11)
C23 Si2 H100 97.9(12)
C1 P1 C7 101.7(2)
C1 P1 C13 104.51(19)
C7 P1 C13 105.25(19)
C1 P1 Ru1 116.91(14)
C7 P1 Ru1 122.60(14)
C13 P1 Ru1 104.11(14)
C31 P2 C30 103.65(18)
C31 P2 C37 98.31(18)
C30 P2 C37 105.00(18)
C31 P2 Ru1 119.95(13)
C30 P2 Ru1 103.43(14)
C37 P2 Ru1 124.19(13)
H101 Ru1 H100 175.1(18)
H101 Ru1 C24 93.8(12)
H100 Ru1 C24 90.3(12)
H101 Ru1 C19 85.8(11)
H100 Ru1 C19 96.7(11)
C24 Ru1 C19 92.31(15)
H101 Ru1 P1 94.4(12)
H100 Ru1 P1 81.8(12)
C24 Ru1 P1 169.01(11)
C19 Ru1 P1 81.12(10)
H101 Ru1 P2 85.6(11)
H100 Ru1 P2 92.5(11)
C24 Ru1 P2 80.73(11)
C19 Ru1 P2 168.54(10)
P1 Ru1 P2 107.10(4)
H101 Ru1 Si2 138.2(12)
C24 Ru1 Si2 44.54(11)
C19 Ru1 Si2 91.48(11)
P1 Ru1 Si2 126.35(4)
P2 Ru1 Si2 89.89(4)
H101 Ru1 Si1 42.0(11)
H100 Ru1 Si1 140.6(11)
C24 Ru1 Si1 91.28(12)
C19 Ru1 Si1 43.90(11)
P1 Ru1 Si1 90.05(4)
P2 Ru1 Si1 126.62(4)
Si2 Ru1 Si1 120.01(5)
H101 Ru1 H100 175.1(18)
C24 Ru1 H100 90.3(12)
C19 Ru1 H100 96.7(11)
P1 Ru1 H100 81.8(12)
P2 Ru1 H100 92.5(11)
Si1 Ru1 H100 140.6(11)
H100 Ru1 H101 175.1(18)
C24 Ru1 H101 93.8(12)
C19 Ru1 H101 85.8(11)
P1 Ru1 H101 94.4(12)
P2 Ru1 H101 85.6(11)
Si2 Ru1 H101 138.2(12)
Si1 Ru1 H101 42.0(11)
H100 Ru1 H101 175.1(18)

loop_
_geom_bond_atom_site_label_1
_geom_bond_atom_site_label_2
_geom_bond_distance
C1 C2 1.370(6)
C1 C6 1.394(6)
C1 P1 1.820(4)
C2 C3 1.370(6)
C2 H2 0.93
C3 C4 1.386(6)
C3 H3 0.93
C4 C5 1.367(6)
C4 H4 0.93
C5 C6 1.378(6)
C5 H5 0.93
C6 H6 0.93
C7 C8 1.367(5)
C7 C12B 1.389(14)
C7 C12A 1.404(7)
C7 P1 1.837(4)
C8 C9 1.362(6)
C8 H8 0.93
C9 C10 1.370(6)
C9 H9 0.93
C10 C11A 1.389(7)
C10 C11B 1.427(9)
C10 H10 0.93
C11A C12A 1.378(7)
C11A H11A 0.93
C12A H12A 0.93
C11B C12B 1.379(9)
C11B H11B 0.93
C12B H12B 0.93
C13 C14 1.386(5)
C13 C18 1.404(6)
C13 P1 1.856(4)
C14 C15 1.401(5)
C14 H14 0.93
C15 C16 1.360(6)
C15 H15 0.93
C16 C17 1.379(5)
C16 H16 0.93
C17 C18 1.409(5)
C17 H17 0.93
C18 C19 1.495(5)
C19 Si1 1.774(4)
C19 Ru1 2.263(4)
C19 H19 0.98
C20 Si1 1.849(4)
C20 H20A 0.96
C20 H20B 0.96
C20 H20C 0.96
C21 Si1 1.844(4)
C21 H21A 0.96
C21 H21B 0.96
C21 H21C 0.96
C22 Si2 1.859(4)
C22 H22A 0.96
C22 H22B 0.96
C22 H22C 0.96
C23 Si2 1.880(4)
C23 H23A 0.96
C23 H23B 0.96
C23 H23C 0.96
C24 C25 1.481(5)
C24 Si2 1.783(4)
C24 Ru1 2.244(4)
C24 H24 0.98
C25 C26 1.392(5)
C25 C30 1.420(5)
C26 C27 1.387(5)
C26 H26 0.93
C27 C28 1.396(5)
C27 H27 0.93
C28 C29 1.368(5)
C28 H28 0.93
C29 C30 1.393(5)
C29 H29 0.93
C30 P2 1.828(4)
C31 C32 1.387(5)
C31 C36 1.392(5)
C31 P2 1.815(4)
C32 C33 1.368(5)
C32 H32 0.93
C33 C34 1.375(5)
C33 H33 0.93
C34 C35 1.367(6)
C34 H34 0.93
C35 C36 1.375(5)
C35 H35 0.93
C36 H36 0.93
C37 C42 1.367(5)
C37 C38 1.398(5)
C37 P2 1.851(4)
C38 C39 1.378(6)
C38 H38 0.93
C39 C40 1.361(6)
C39 H39 0.93
C40 C41 1.401(5)
C40 H40 0.93
C41 C42 1.380(6)
C41 H41 0.93
C42 H42 0.93
Si1 H101 1.65(3)
Si1 Ru1 2.4587(13)
Si1 H101 1.65(3)
Si2 H100 1.76(4)
Si2 Ru1 2.4367(13)
Si2 H100 1.76(4)
P1 Ru1 2.3104(12)
P2 Ru1 2.3542(11)
Ru1 H101 1.68(4)
Ru1 H100 1.71(4)
Ru1 H100 1.71(4)
Ru1 H101 1.68(4)
